data_7223474
loop_
_publ_author_name
'Zhang, Yun-Hao'
'Wu, Ming-Yue'
'Huang, Wen-Cai'

_publ_section_title
;
 Silica gel-promoted practical synthesis of oxindole--nitrones from
 diazooxindoles and nitrosoarenes under solvent-free conditions
;
_journal_issue 128
_journal_name_full 'RSC Adv.'
_journal_page_first 105825
_journal_paper_doi 10.1039/C5RA21874H
_journal_volume 5
_journal_year 2015
_chemical_formula_moiety 'C16 H11 N3 O2'
_chemical_formula_sum 'C16 H11 N3 O2'
_chemical_formula_weight 277.28
_space_group_IT_number 2
_symmetry_cell_setting triclinic
_symmetry_Int_Tables_number 2
_symmetry_space_group_name_Hall '-P 1'
_symmetry_space_group_name_H-M 'P -1'
_atom_sites_solution_hydrogens geom
_atom_sites_solution_primary direct
_atom_sites_solution_secondary difmap
_audit_update_record
;
2014-07-31 deposited with the CCDC.
2015-12-01 downloaded from the CCDC.
;
_cell_angle_alpha 81.83(4)
_cell_angle_beta 85.86(4)
_cell_angle_gamma 82.76(3)
_cell_formula_units_Z 2
_cell_length_a 7.012(4)
_cell_length_b 7.844(4)
_cell_length_c 12.691(8)
_cell_measurement_reflns_used 701
_cell_measurement_temperature 293
_cell_measurement_theta_max 67.50
_cell_measurement_theta_min 23.20
_cell_volume 684.4(7)
_computing_cell_refinement 'CrystalClear-SM Expert 2.0 r4'
_computing_data_collection 'CrystalClear-SM Expert 2.0 r4 (Rigaku, 2009)'
_computing_data_reduction 'CrystalClear-SM Expert 2.0 r4'
_computing_molecular_graphics 'CrystalStructure 4.0'
_computing_publication_material 'CrystalStructure 4.0 (Rigaku, 2009)'
_computing_structure_refinement 'SHELXL97 (Sheldrick, 1997)'
_computing_structure_solution 'SHELXS97 (Sheldrick, 1997)'
_diffrn_ambient_temperature 293
_diffrn_measured_fraction_theta_full 0.972
_diffrn_measured_fraction_theta_max 0.972
_diffrn_measurement_device_type 'Rigaku Saturn70 CCD'
_diffrn_measurement_method \w
_diffrn_radiation_type 'Cu K\a'
_diffrn_radiation_wavelength 1.54187
_diffrn_reflns_av_R_equivalents 0.1175
_diffrn_reflns_limit_h_max 8
_diffrn_reflns_limit_h_min -8
_diffrn_reflns_limit_k_max 9
_diffrn_reflns_limit_k_min -9
_diffrn_reflns_limit_l_max 15
_diffrn_reflns_limit_l_min -15
_diffrn_reflns_number 20880
_diffrn_reflns_theta_full 68.08
_diffrn_reflns_theta_max 68.08
_diffrn_standards_number 0
_exptl_absorpt_coefficient_mu 0.753
_exptl_absorpt_correction_T_max 0.860
_exptl_absorpt_correction_T_min 0.564
_exptl_absorpt_correction_type multi-scan
_exptl_absorpt_process_details 'Jacobson, R. (1998) Private communication'
_exptl_crystal_colour colorless
_exptl_crystal_density_diffrn 1.345
_exptl_crystal_density_method 'not measured'
_exptl_crystal_description prism
_exptl_crystal_F_000 288.00
_exptl_crystal_size_max 0.20
_exptl_crystal_size_mid 0.20
_exptl_crystal_size_min 0.20
_refine_diff_density_max 0.350
_refine_diff_density_min -0.640
_refine_ls_extinction_method none
_refine_ls_goodness_of_fit_ref 2.220
_refine_ls_hydrogen_treatment constr
_refine_ls_number_parameters 190
_refine_ls_number_reflns 2435
_refine_ls_number_restraints 0
_refine_ls_R_factor_gt 0.1344
_refine_ls_shift/su_max 0.001
_refine_ls_structure_factor_coef Fsqd
_refine_ls_weighting_details 'w = 1/[\s^2^(Fo^2^)+(0.1000P)^2^+0.0000P] where P=(Fo^2^+2Fc^2^)/3'
_refine_ls_weighting_scheme calc
_refine_ls_wR_factor_ref 0.3650
_reflns_number_gt 1530
_reflns_number_total 2435
_reflns_threshold_expression F^2^>2.0\s(F^2^)
_cod_data_source_file c5ra21874h2.cif
_cod_data_source_block '__tanbin-140718-N3O2-1'
_cod_database_code 7223474

loop_
_symmetry_equiv_pos_site_id
_symmetry_equiv_pos_as_xyz
1 +X,+Y,+Z
2 -X,-Y,-Z

loop_
_atom_site_label
_atom_site_type_symbol
_atom_site_fract_x
_atom_site_fract_y
_atom_site_fract_z
_atom_site_U_iso_or_equiv
_atom_site_adp_type
_atom_site_occupancy
_atom_site_symmetry_multiplicity
_atom_site_calc_flag
_atom_site_refinement_flags
O(1) O 1.1466(5) 0.7072(4) 0.8173(3) 0.0866 Uani 1.00 1 d .
O(3) O 0.5968(5) 0.9651(5) 0.7134(3) 0.0976 Uani 1.00 1 d .
N(2) N 0.7522(6) 0.8817(4) 0.7523(3) 0.0739 Uani 1.00 1 d .
N(6) N 1.1810(5) 0.6756(4) 0.6371(3) 0.0736 Uani 1.00 1 d .
N(21) N 0.7321(10) 0.4366(6) 0.8308(5) 0.1260 Uani 1.00 1 d .
C(4) C 1.0840(7) 0.7289(5) 0.7279(4) 0.0715 Uani 1.00 1 d .
C(5) C 0.8935(7) 0.8127(5) 0.5777(4) 0.0747 Uani 1.00 1 d .
C(7) C 0.7561(7) 0.8638(5) 0.8678(4) 0.0731 Uani 1.00 1 d .
C(8) C 0.7459(7) 0.7034(5) 0.9276(4) 0.0761 Uani 1.00 1 d .
C(9) C 0.7618(7) 0.8780(6) 0.5014(4) 0.0806 Uani 1.00 1 d .
C(10) C 0.8942(7) 0.8157(5) 0.6911(4) 0.0703 Uani 1.00 1 d .
C(11) C 0.7376(9) 0.5540(6) 0.8741(5) 0.0956 Uani 1.00 1 d .
C(12) C 0.7562(8) 1.0097(6) 0.9167(5) 0.0892 Uani 1.00 1 d .
C(13) C 1.1169(8) 0.6948(6) 0.4448(5) 0.0876 Uani 1.00 1 d .
C(14) C 0.9817(9) 0.7595(7) 0.3690(5) 0.0916 Uani 1.00 1 d .
C(15) C 0.7360(8) 0.6893(8) 1.0377(5) 0.0993 Uani 1.00 1 d .
C(16) C 1.0704(7) 0.7238(5) 0.5478(4) 0.0720 Uani 1.00 1 d .
C(17) C 0.7486(9) 0.9933(10) 1.0261(6) 0.1100 Uani 1.00 1 d .
C(18) C 0.8093(9) 0.8484(7) 0.3969(5) 0.0917 Uani 1.00 1 d .
C(19) C 1.3756(8) 0.5858(7) 0.6385(5) 0.0954 Uani 1.00 1 d .
C(20) C 0.7382(9) 0.8332(10) 1.0862(6) 0.1119 Uani 1.00 1 d .
H(9) H 0.6450 0.9398 0.5197 0.097 Uiso 1.00 1 calc R
H(12) H 0.7614 1.1178 0.8763 0.107 Uiso 1.00 1 calc R
H(13) H 1.2343 0.6343 0.4259 0.105 Uiso 1.00 1 calc R
H(14) H 1.0095 0.7417 0.2983 0.110 Uiso 1.00 1 calc R
H(15) H 0.7280 0.5819 1.0785 0.119 Uiso 1.00 1 calc R
H(17) H 0.7505 1.0907 1.0599 0.132 Uiso 1.00 1 calc R
H(18) H 0.7220 0.8899 0.3448 0.110 Uiso 1.00 1 calc R
H(19A) H 1.4172 0.5599 0.5682 0.114 Uiso 1.00 1 calc R
H(19B) H 1.3774 0.4799 0.6869 0.114 Uiso 1.00 1 calc R
H(19C) H 1.4608 0.6584 0.6613 0.114 Uiso 1.00 1 calc R
H(20) H 0.7326 0.8236 1.1602 0.134 Uiso 1.00 1 calc R

loop_
_atom_site_aniso_label
_atom_site_aniso_U_11
_atom_site_aniso_U_22
_atom_site_aniso_U_33
_atom_site_aniso_U_12
_atom_site_aniso_U_13
_atom_site_aniso_U_23
O(1) 0.0874 0.1008 0.0746 -0.0018 -0.0209 -0.0214
O(3) 0.0830 0.1160 0.0875 0.0229 -0.0171 -0.0166
N(2) 0.0793 0.0698 0.0730 0.0033 -0.0129 -0.0175
N(6) 0.0717 0.0807 0.0693 -0.0017 -0.0011 -0.0210
N(21) 0.1553 0.0847 0.1400 -0.0145 -0.0040 -0.0233
C(4) 0.0762 0.0729 0.0671 -0.0060 -0.0078 -0.0160
C(5) 0.0840 0.0715 0.0721 -0.0049 -0.0180 -0.0184
C(7) 0.0816 0.0767 0.0659 -0.0077 -0.0146 -0.0223
C(8) 0.0824 0.0791 0.0675 -0.0066 0.0017 -0.0178
C(9) 0.0842 0.0914 0.0663 0.0014 -0.0138 -0.0164
C(10) 0.0756 0.0677 0.0694 0.0040 -0.0150 -0.0211
C(11) 0.1137 0.0728 0.1008 -0.0127 -0.0062 -0.0120
C(12) 0.0935 0.0821 0.1000 -0.0100 -0.0113 -0.0371
C(13) 0.0950 0.0937 0.0781 -0.0058 -0.0045 -0.0301
C(14) 0.1079 0.0987 0.0723 -0.0117 -0.0129 -0.0218
C(15) 0.1014 0.1181 0.0766 -0.0059 -0.0025 -0.0139
C(16) 0.0825 0.0700 0.0664 -0.0014 -0.0182 -0.0185
C(17) 0.0955 0.1455 0.1060 -0.0039 -0.0163 -0.0786
C(18) 0.1061 0.0980 0.0736 -0.0040 -0.0212 -0.0201
C(19) 0.0738 0.1072 0.1065 0.0062 -0.0094 -0.0315
C(20) 0.1073 0.1517 0.0810 0.0028 -0.0229 -0.0378

loop_
_atom_type_symbol
_atom_type_description
_atom_type_scat_dispersion_real
_atom_type_scat_dispersion_imag
_atom_type_scat_source
C C 0.018 0.009
;
International Tables for Crystallography
(1992, Vol. C, Tables 4.2.6.8 and 6.1.1.4)
;
H H 0.000 0.000
;
International Tables for Crystallography
(1992, Vol. C, Table 6.1.1.4)
;
N N 0.031 0.018
;
International Tables for Crystallography
(1992, Vol. C, Tables 4.2.6.8 and 6.1.1.4)
;
O O 0.049 0.032
;
International Tables for Crystallography
(1992, Vol. C, Tables 4.2.6.8 and 6.1.1.4)
;

loop_
_geom_angle_atom_site_label_1
_geom_angle_atom_site_label_2
_geom_angle_atom_site_label_3
_geom_angle
_geom_angle_publ_flag
O(3) N(2) C(7) 115.0(4) yes
O(3) N(2) C(10) 121.8(4) yes
C(7) N(2) C(10) 123.1(4) yes
C(4) N(6) C(16) 111.4(4) yes
C(4) N(6) C(19) 122.1(4) yes
C(16) N(6) C(19) 126.4(4) yes
O(1) C(4) N(6) 125.8(4) yes
O(1) C(4) C(10) 129.6(4) yes
N(6) C(4) C(10) 104.5(4) yes
C(9) C(5) C(10) 133.7(4) yes
C(9) C(5) C(16) 119.9(5) yes
C(10) C(5) C(16) 106.3(4) yes
N(2) C(7) C(8) 119.9(4) yes
N(2) C(7) C(12) 119.3(4) yes
C(8) C(7) C(12) 120.6(5) yes
C(7) C(8) C(11) 119.3(5) yes
C(7) C(8) C(15) 119.6(5) yes
C(11) C(8) C(15) 121.0(5) yes
C(5) C(9) C(18) 118.1(5) yes
N(2) C(10) C(4) 125.5(4) yes
N(2) C(10) C(5) 126.4(4) yes
C(4) C(10) C(5) 108.1(4) yes
N(21) C(11) C(8) 179.2(6) yes
C(7) C(12) C(17) 119.1(5) yes
C(14) C(13) C(16) 117.6(5) yes
C(13) C(14) C(18) 121.2(5) yes
C(8) C(15) C(20) 119.8(5) yes
N(6) C(16) C(5) 109.6(4) yes
N(6) C(16) C(13) 128.5(4) yes
C(5) C(16) C(13) 121.8(5) yes
C(12) C(17) C(20) 120.5(7) yes
C(9) C(18) C(14) 121.4(5) yes
C(15) C(20) C(17) 120.4(7) yes
C(5) C(9) H(9) 120.950 yes
C(18) C(9) H(9) 120.951 yes
C(7) C(12) H(12) 120.467 yes
C(17) C(12) H(12) 120.476 yes
C(14) C(13) H(13) 121.210 yes
C(16) C(13) H(13) 121.217 yes
C(13) C(14) H(14) 119.427 yes
C(18) C(14) H(14) 119.417 yes
C(8) C(15) H(15) 120.105 yes
C(20) C(15) H(15) 120.105 yes
C(12) C(17) H(17) 119.756 yes
C(20) C(17) H(17) 119.761 yes
C(9) C(18) H(18) 119.311 yes
C(14) C(18) H(18) 119.319 yes
N(6) C(19) H(19A) 109.468 yes
N(6) C(19) H(19B) 109.475 yes
N(6) C(19) H(19C) 109.470 yes
H(19A) C(19) H(19B) 109.472 yes
H(19A) C(19) H(19C) 109.468 yes
H(19B) C(19) H(19C) 109.475 yes
C(15) C(20) H(20) 119.792 yes
C(17) C(20) H(20) 119.795 yes

loop_
_geom_bond_atom_site_label_1
_geom_bond_atom_site_label_2
_geom_bond_distance
_geom_bond_publ_flag
O(1) C(4) 1.227(7) yes
O(3) N(2) 1.291(5) yes
N(2) C(7) 1.455(7) yes
N(2) C(10) 1.318(6) yes
N(6) C(4) 1.385(7) yes
N(6) C(16) 1.400(7) yes
N(6) C(19) 1.455(5) yes
N(21) C(11) 1.144(14) yes
C(4) C(10) 1.492(7) yes
C(5) C(9) 1.386(8) yes
C(5) C(10) 1.443(10) yes
C(5) C(16) 1.399(6) yes
C(7) C(8) 1.382(5) yes
C(7) C(12) 1.377(11) yes
C(8) C(11) 1.444(11) yes
C(8) C(15) 1.383(9) yes
C(9) C(18) 1.389(10) yes
C(12) C(17) 1.373(11) yes
C(13) C(14) 1.398(10) yes
C(13) C(16) 1.368(11) yes
C(14) C(18) 1.367(7) yes
C(15) C(20) 1.363(15) yes
C(17) C(20) 1.381(10) yes
C(9) H(9) 0.930 yes
C(12) H(12) 0.930 yes
C(13) H(13) 0.930 yes
C(14) H(14) 0.930 yes
C(15) H(15) 0.930 yes
C(17) H(17) 0.930 yes
C(18) H(18) 0.930 yes
C(19) H(19A) 0.960 yes
C(19) H(19B) 0.960 yes
C(19) H(19C) 0.960 yes
C(20) H(20) 0.930 yes

loop_
_geom_contact_atom_site_label_1
_geom_contact_atom_site_label_2
_geom_contact_distance
_geom_contact_publ_flag
_geom_contact_site_symmetry_2
O(1) N(2) 3.043(5) yes .
O(1) C(5) 3.574(7) yes .
O(1) C(7) 2.923(5) yes .
O(1) C(8) 3.050(6) yes .
O(1) C(11) 3.243(9) yes .
O(1) C(16) 3.481(8) yes .
O(1) C(19) 2.887(7) yes .
O(3) C(5) 2.857(6) yes .
O(3) C(8) 3.315(4) yes .
O(3) C(9) 2.986(7) yes .
O(3) C(12) 2.968(9) yes .
N(2) N(6) 3.550(5) yes .
N(2) N(21) 3.510(6) yes .
N(2) C(9) 3.185(8) yes .
N(2) C(11) 2.815(5) yes .
N(2) C(16) 3.553(7) yes .
N(6) C(9) 3.592(6) yes .
N(21) C(7) 3.476(12) yes .
N(21) C(10) 3.513(9) yes .
N(21) C(15) 3.511(14) yes .
C(4) C(7) 2.981(7) yes .
C(4) C(8) 3.345(7) yes .
C(4) C(11) 3.269(9) yes .
C(5) C(14) 2.754(9) yes .
C(7) C(20) 2.742(9) yes .
C(8) C(10) 3.147(7) yes .
C(8) C(17) 2.748(12) yes .
C(9) C(13) 2.813(7) yes .
C(10) C(11) 3.109(7) yes .
C(10) C(12) 3.453(10) yes .
C(10) C(13) 3.588(9) yes .
C(12) C(15) 2.767(7) yes .
C(13) C(19) 3.118(11) yes .
C(16) C(18) 2.739(8) yes .
O(1) C(15) 3.418(6) yes 2_767
O(1) C(17) 3.46(3) yes 2_777
O(3) C(18) 3.339(16) yes 2_676
N(21) C(12) 3.359(7) yes 1_545
N(21) C(14) 3.523(10) yes 2_766
N(21) C(19) 3.592(13) yes 1_455
C(9) C(16) 3.43(2) yes 2_776
C(10) C(14) 3.515(20) yes 2_776
C(10) C(18) 3.57(2) yes 2_776
C(12) N(21) 3.359(7) yes 1_565
C(12) C(17) 3.56(2) yes 2_677
C(12) C(17) 3.59(3) yes 2_777
C(12) C(20) 3.531(18) yes 2_677
C(14) N(21) 3.523(10) yes 2_766
C(14) C(10) 3.51(2) yes 2_776
C(15) O(1) 3.418(6) yes 2_767
C(16) C(9) 3.43(2) yes 2_776
C(17) O(1) 3.46(3) yes 2_777
C(17) C(12) 3.56(2) yes 2_677
C(17) C(12) 3.59(3) yes 2_777
C(17) C(17) 3.58(3) yes 2_677
C(17) C(17) 3.55(2) yes 2_777
C(18) O(3) 3.339(18) yes 2_676
C(18) C(10) 3.57(2) yes 2_776
C(19) N(21) 3.592(10) yes 1_655
C(20) C(12) 3.531(18) yes 2_677
O(1) H(19B) 2.8735 yes .
O(1) H(19C) 2.8789 yes .
O(3) H(9) 2.4895 yes .
O(3) H(12) 2.9050 yes .
N(2) H(9) 3.0563 yes .
N(2) H(12) 2.6041 yes .
N(6) H(13) 2.7390 yes .
N(21) H(15) 3.4899 yes .
C(4) H(19A) 3.2597 yes .
C(4) H(19B) 2.7276 yes .
C(4) H(19C) 2.7281 yes .
C(5) H(13) 3.2609 yes .
C(5) H(18) 3.2202 yes .
C(7) H(15) 3.2300 yes .
C(7) H(17) 3.2113 yes .
C(8) H(12) 3.2372 yes .
C(8) H(20) 3.2149 yes .
C(9) H(14) 3.2354 yes .
C(10) H(9) 2.8726 yes .
C(10) H(12) 3.5660 yes .
C(11) H(15) 2.6290 yes .
C(12) H(20) 3.2263 yes .
C(13) H(18) 3.2415 yes .
C(13) H(19A) 2.7294 yes .
C(14) H(9) 3.2418 yes .
C(15) H(17) 3.2157 yes .
C(16) H(9) 3.2566 yes .
C(16) H(14) 3.2065 yes .
C(16) H(19A) 2.6158 yes .
C(16) H(19B) 3.1563 yes .
C(16) H(19C) 3.1362 yes .
C(17) H(15) 3.2204 yes .
C(18) H(13) 3.2487 yes .
C(19) H(13) 2.8998 yes .
C(20) H(12) 3.2314 yes .
H(9) H(18) 2.3221 yes .
H(12) H(17) 2.3063 yes .
H(13) H(14) 2.3365 yes .
H(13) H(19A) 2.2571 yes .
H(13) H(19B) 3.5332 yes .
H(13) H(19C) 3.5223 yes .
H(14) H(18) 2.2792 yes .
H(15) H(20) 2.2911 yes .
H(17) H(20) 2.3043 yes .
O(1) H(15) 2.5448 yes 2_767
O(1) H(17) 2.5724 yes 2_777
O(3) H(9) 3.4572 yes 2_676
O(3) H(18) 2.4888 yes 2_676
O(3) H(19C) 2.8733 yes 1_455
O(3) H(20) 3.1485 yes 2_677
N(2) H(14) 3.5328 yes 2_776
N(2) H(19C) 3.2242 yes 1_455
N(21) H(12) 2.4716 yes 1_545
N(21) H(13) 3.3686 yes 2_766
N(21) H(14) 2.7399 yes 2_766
N(21) H(15) 3.3600 yes 2_667
N(21) H(19B) 3.1466 yes 1_455
N(21) H(19C) 3.1564 yes 1_455
C(4) H(15) 3.4160 yes 2_767
C(4) H(17) 3.5422 yes 2_777
C(4) H(18) 3.4211 yes 2_776
C(5) H(19C) 3.4496 yes 1_455
C(7) H(17) 3.5904 yes 2_677
C(9) H(9) 3.0369 yes 2_676
C(9) H(19C) 3.2939 yes 1_455
C(10) H(19C) 3.4854 yes 1_455
C(11) H(12) 3.4012 yes 1_545
C(11) H(15) 3.5450 yes 2_667
C(11) H(19C) 3.3851 yes 1_455
C(12) H(14) 3.5496 yes 2_776
C(12) H(17) 3.4736 yes 2_777
C(13) H(9) 3.5898 yes 2_776
C(14) H(12) 3.5550 yes 2_776
C(14) H(19B) 3.4923 yes 2_766
C(14) H(20) 3.2243 yes 1_554
C(16) H(9) 3.4812 yes 2_776
C(18) H(9) 3.5649 yes 2_676
C(18) H(19B) 3.3620 yes 2_766
C(18) H(20) 3.1267 yes 1_554
C(19) H(13) 3.1656 yes 2_866
C(19) H(19A) 3.1912 yes 2_866
C(20) H(12) 3.4809 yes 2_677
C(20) H(14) 3.3515 yes 1_556
C(20) H(18) 3.3661 yes 1_556
H(9) O(3) 3.4572 yes 2_676
H(9) C(9) 3.0369 yes 2_676
H(9) C(13) 3.5898 yes 2_776
H(9) C(16) 3.4812 yes 2_776
H(9) C(18) 3.5649 yes 2_676
H(9) H(9) 2.1912 yes 2_676
H(9) H(18) 3.2426 yes 2_676
H(9) H(19A) 3.5136 yes 1_455
H(9) H(19C) 3.0051 yes 1_455
H(12) N(21) 2.4716 yes 1_565
H(12) C(11) 3.4012 yes 1_565
H(12) C(14) 3.5550 yes 2_776
H(12) C(20) 3.4809 yes 2_677
H(12) H(14) 2.8188 yes 2_776
H(12) H(20) 3.4916 yes 2_677
H(13) N(21) 3.3686 yes 2_766
H(13) C(19) 3.1656 yes 2_866
H(13) H(19A) 2.7122 yes 2_866
H(13) H(19B) 3.0752 yes 2_866
H(13) H(19C) 3.1960 yes 2_866
H(14) N(2) 3.5328 yes 2_776
H(14) N(21) 2.7399 yes 2_766
H(14) C(12) 3.5496 yes 2_776
H(14) C(20) 3.3515 yes 1_554
H(14) H(12) 2.8188 yes 2_776
H(14) H(19B) 3.3819 yes 2_766
H(14) H(20) 2.6675 yes 1_554
H(15) O(1) 2.5448 yes 2_767
H(15) N(21) 3.3600 yes 2_667
H(15) C(4) 3.4160 yes 2_767
H(15) C(11) 3.5450 yes 2_667
H(15) H(19B) 3.0006 yes 2_767
H(17) O(1) 2.5724 yes 2_777
H(17) C(4) 3.5422 yes 2_777
H(17) C(7) 3.5904 yes 2_677
H(17) C(12) 3.4736 yes 2_777
H(18) O(3) 2.4888 yes 2_676
H(18) C(4) 3.4211 yes 2_776
H(18) C(20) 3.3661 yes 1_554
H(18) H(9) 3.2426 yes 2_676
H(18) H(19B) 3.1530 yes 2_766
H(18) H(20) 2.4648 yes 1_554
H(19A) C(19) 3.1912 yes 2_866
H(19A) H(9) 3.5136 yes 1_655
H(19A) H(13) 2.7122 yes 2_866
H(19A) H(19A) 2.2641 yes 2_866
H(19A) H(19B) 3.4869 yes 2_866
H(19A) H(19C) 3.5831 yes 2_866
H(19B) N(21) 3.1466 yes 1_655
H(19B) C(14) 3.4923 yes 2_766
H(19B) C(18) 3.3620 yes 2_766
H(19B) H(13) 3.0752 yes 2_866
H(19B) H(14) 3.3819 yes 2_766
H(19B) H(15) 3.0006 yes 2_767
H(19B) H(18) 3.1530 yes 2_766
H(19B) H(19A) 3.4869 yes 2_866
H(19B) H(20) 2.9929 yes 2_767
H(19C) O(3) 2.8733 yes 1_655
H(19C) N(2) 3.2242 yes 1_655
H(19C) N(21) 3.1564 yes 1_655
H(19C) C(5) 3.4496 yes 1_655
H(19C) C(9) 3.2939 yes 1_655
H(19C) C(10) 3.4854 yes 1_655
H(19C) C(11) 3.3851 yes 1_655
H(19C) H(9) 3.0051 yes 1_655
H(19C) H(13) 3.1960 yes 2_866
H(19C) H(19A) 3.5831 yes 2_866
H(20) O(3) 3.1485 yes 2_677
H(20) C(14) 3.2243 yes 1_556
H(20) C(18) 3.1267 yes 1_556
H(20) H(12) 3.4916 yes 2_677
H(20) H(14) 2.6675 yes 1_556
H(20) H(18) 2.4648 yes 1_556
H(20) H(19B) 2.9929 yes 2_767

loop_
_geom_torsion_atom_site_label_1
_geom_torsion_atom_site_label_2
_geom_torsion_atom_site_label_3
_geom_torsion_atom_site_label_4
_geom_torsion
_geom_torsion_publ_flag
O(3) N(2) C(7) C(8) 109.8(5) no
O(3) N(2) C(7) C(12) -65.6(6) no
O(3) N(2) C(10) C(4) 175.3(4) no
O(3) N(2) C(10) C(5) -5.4(7) no
C(7) N(2) C(10) C(4) -5.9(6) no
C(7) N(2) C(10) C(5) 173.4(4) no
C(10) N(2) C(7) C(8) -69.0(6) no
C(10) N(2) C(7) C(12) 115.6(5) no
C(4) N(6) C(16) C(5) 0.2(5) no
C(4) N(6) C(16) C(13) 180(360) no
C(16) N(6) C(4) O(1) -178.7(4) no
C(16) N(6) C(4) C(10) 1.0(5) no
C(19) N(6) C(4) O(1) -0.5(7) no
C(19) N(6) C(4) C(10) 179.3(4) no
C(19) N(6) C(16) C(5) -178.0(4) no
C(19) N(6) C(16) C(13) 1.6(7) no
O(1) C(4) C(10) N(2) -2.7(7) no
O(1) C(4) C(10) C(5) 177.9(4) no
N(6) C(4) C(10) N(2) 177.6(4) no
N(6) C(4) C(10) C(5) -1.7(5) no
C(9) C(5) C(10) N(2) 3.3(8) no
C(9) C(5) C(10) C(4) -177.4(5) no
C(10) C(5) C(9) C(18) -179.3(5) no
C(9) C(5) C(16) N(6) 178.1(4) no
C(9) C(5) C(16) C(13) -1.6(7) no
C(16) C(5) C(9) C(18) 1.6(7) no
C(10) C(5) C(16) N(6) -1.3(5) no
C(10) C(5) C(16) C(13) 179.0(4) no
C(16) C(5) C(10) N(2) -177.5(4) no
C(16) C(5) C(10) C(4) 1.9(5) no
N(2) C(7) C(8) C(11) 2.0(7) no
N(2) C(7) C(8) C(15) -175.5(5) no
N(2) C(7) C(12) C(17) 176.3(5) no
C(8) C(7) C(12) C(17) 0.9(8) no
C(12) C(7) C(8) C(11) 177.3(5) no
C(12) C(7) C(8) C(15) -0.1(8) no
C(7) C(8) C(11) N(21) 28(53) no
C(7) C(8) C(15) C(20) -0.6(8) no
C(11) C(8) C(15) C(20) -178.0(6) no
C(15) C(8) C(11) N(21) -155(318) no
C(5) C(9) C(18) C(14) -0.8(8) no
C(7) C(12) C(17) C(20) -0.9(9) no
C(14) C(13) C(16) N(6) -178.8(5) no
C(14) C(13) C(16) C(5) 0.8(7) no
C(16) C(13) C(14) C(18) 0.0(8) no
C(13) C(14) C(18) C(9) 0.0(9) no
C(8) C(15) C(20) C(17) 0.5(9) no
C(12) C(17) C(20) C(15) 0.3(10) no
